data_1554908
loop_
_publ_author_name
'Zhao, Hong-Ping'
'Ma, Xiao-Pan'
'Nie, Shu-Min'
'Xiao, Yuhong'
'Mo, Dong-Liang'

_publ_section_title
;
 Synthesis of chromeno[4,3-b]quinolines and
 spirobenzofuran-3,3&#x2032;-quinolines through silver-mediated Appel
 reaction/C--Br bond cleavage/double selective rearrangement sequence
;
_journal_issue 14
_journal_name_full 'Organic Chemistry Frontiers'
_journal_page_first 2334
_journal_paper_doi 10.1039/C9QO00417C
_journal_volume 6
_journal_year 2019
_chemical_formula_moiety 'C24 H19 N O'
_chemical_formula_sum 'C24 H19 N O'
_chemical_formula_weight 337.40
_space_group_crystal_system monoclinic
_space_group_IT_number 14
_space_group_name_Hall '-P 2ybc'
_space_group_name_H-M_alt 'P 1 21/c 1'
_atom_sites_solution_hydrogens geom
_atom_sites_solution_primary direct
_atom_sites_solution_secondary difmap
_audit_creation_date 2018-04-28
_audit_creation_method
;
Olex2 1.2
(compiled 2018.04.26 svn.r3504 for OlexSys, GUI svn.r5492)
;
_audit_update_record
;
2019-03-16 deposited with the CCDC.	2019-05-05 downloaded from the CCDC.
;
_cell_angle_alpha 90.00
_cell_angle_beta 99.610(6)
_cell_angle_gamma 90.00
_cell_formula_units_Z 4
_cell_length_a 10.273(4)
_cell_length_b 10.178(4)
_cell_length_c 16.954(7)
_cell_measurement_reflns_used 8738
_cell_measurement_temperature 296(2)
_cell_measurement_theta_max 26.51
_cell_measurement_theta_min 2.34
_cell_volume 1747.8(12)
_computing_cell_refinement 'SAINT v8.27A (Bruker, 2012)'
_computing_data_reduction 'SAINT v8.27A (Bruker, 2012)'
_computing_molecular_graphics 'Olex2 (Dolomanov et al., 2009)'
_computing_publication_material 'Olex2 (Dolomanov et al., 2009)'
_computing_structure_refinement 'XL (Sheldrick, 2008)'
_computing_structure_solution 'XS (Sheldrick, 2008)'
_diffrn_ambient_temperature 296.15
_diffrn_measured_fraction_theta_full 0.994
_diffrn_measured_fraction_theta_max 0.994
_diffrn_measurement_device_type 'Bruker APEX-II CCD'
_diffrn_measurement_method '\f and \w scans'
_diffrn_radiation_monochromator graphite
_diffrn_radiation_type MoK\a
_diffrn_radiation_wavelength 0.71073
_diffrn_reflns_av_R_equivalents 0.0448
_diffrn_reflns_av_unetI/netI 0.0278
_diffrn_reflns_limit_h_max 12
_diffrn_reflns_limit_h_min -12
_diffrn_reflns_limit_k_max 12
_diffrn_reflns_limit_k_min -12
_diffrn_reflns_limit_l_max 21
_diffrn_reflns_limit_l_min -21
_diffrn_reflns_number 20541
_diffrn_reflns_theta_full 26.51
_diffrn_reflns_theta_max 26.51
_diffrn_reflns_theta_min 2.01
_diffrn_source 'fine-focus sealed tube'
_diffrn_standards_number 0
_exptl_absorpt_coefficient_mu 0.078
_exptl_absorpt_correction_T_max 0.9861
_exptl_absorpt_correction_T_min 0.9740
_exptl_crystal_colour colourless
_exptl_crystal_colour_primary colourless
_exptl_crystal_density_diffrn 1.282
_exptl_crystal_density_method 'not measured'
_exptl_crystal_description irregular
_exptl_crystal_F_000 712
_exptl_crystal_size_max 0.34
_exptl_crystal_size_mid 0.2
_exptl_crystal_size_min 0.18
_refine_diff_density_max 0.227
_refine_diff_density_min -0.184
_refine_diff_density_rms 0.038
_refine_ls_extinction_method none
_refine_ls_goodness_of_fit_ref 1.041
_refine_ls_hydrogen_treatment constr
_refine_ls_matrix_type full
_refine_ls_number_parameters 235
_refine_ls_number_reflns 3606
_refine_ls_number_restraints 0
_refine_ls_restrained_S_all 1.041
_refine_ls_R_factor_all 0.0504
_refine_ls_R_factor_gt 0.0408
_refine_ls_shift/su_max 0.001
_refine_ls_shift/su_mean 0.000
_refine_ls_structure_factor_coef Fsqd
_refine_ls_weighting_details 'calc w=1/[\s^2^(Fo^2^)+(0.0590P)^2^+0.4400P] where P=(Fo^2^+2Fc^2^)/3'
_refine_ls_weighting_scheme calc
_refine_ls_wR_factor_gt 0.1109
_refine_ls_wR_factor_ref 0.1202
_reflns_number_gt 2972
_reflns_number_total 3606
_reflns_threshold_expression >2sigma(I)
_cod_data_source_file c9qo00417c2.cif
_cod_data_source_block aaaa
_cod_original_cell_volume 1747.7(12)
_cod_database_code 1554908
_olex2_refinement_description
;
1. Fixed Uiso
 At 1.2 times of:
  All C(H) groups, All C(H,H) groups
2.a Secondary CH2 refined with riding coordinates:
 C17(H17A,H17B), C22(H22A,H22B)
2.b Aromatic/amide H refined with riding coordinates:
 C9(H9), C11(H11), C12(H12), C13(H13), C14(H14), C15(H15), C16(H16), C18(H18),
 C19(H19), C20(H20), C21(H21), C23(H23), C24(H24), C25(H25), C26(H26)
;
_olex2_submission_special_instructions 'No special instructions were received'

loop_
_space_group_symop_id
_space_group_symop_operation_xyz
1 'x, y, z'
2 '-x, y+1/2, -z+1/2'
3 '-x, -y, -z'
4 'x, -y-1/2, z-1/2'

loop_
_atom_site_label
_atom_site_type_symbol
_atom_site_fract_x
_atom_site_fract_y
_atom_site_fract_z
_atom_site_U_iso_or_equiv
_atom_site_adp_type
_atom_site_occupancy
_atom_site_calc_flag
_atom_site_refinement_flags_posn
N1 N 0.66809(10) 0.02494(10) 0.07115(6) 0.0348(3) Uani 1 d .
C2 C 0.60472(12) 0.13405(12) 0.06944(7) 0.0324(3) Uani 1 d .
O1 O 0.43759(11) 0.36320(10) 0.06509(7) 0.0502(3) Uani 1 d .
C4 C 0.52357(12) 0.16171(12) 0.13161(8) 0.0346(3) Uani 1 d .
C5 C 0.74501(12) 0.00002(13) 0.01039(8) 0.0348(3) Uani 1 d .
C6 C 0.73197(13) 0.07449(13) -0.06005(8) 0.0364(3) Uani 1 d .
C7 C 0.91284(13) 0.42507(13) 0.13414(8) 0.0363(3) Uani 1 d .
C8 C 0.60935(12) 0.24300(12) 0.00833(8) 0.0340(3) Uani 1 d .
C9 C 0.52540(14) 0.07908(14) 0.19782(8) 0.0398(3) Uani 1 d .
H9 H 0.5787 0.0047 0.2027 0.048 Uiso 1 calc R
C10 C 0.44344(14) 0.27320(13) 0.12624(9) 0.0405(3) Uani 1 d .
C11 C 0.71705(13) 0.34161(12) 0.03884(8) 0.0373(3) Uani 1 d .
H11 H 0.7209 0.4166 0.0080 0.045 Uiso 1 calc R
C12 C 1.12186(14) 0.59240(14) 0.19444(9) 0.0446(3) Uani 1 d .
H12 H 1.1917 0.6478 0.2143 0.054 Uiso 1 calc R
C13 C 0.83025(14) -0.10725(14) 0.02068(9) 0.0414(3) Uani 1 d .
H13 H 0.8389 -0.1563 0.0676 0.050 Uiso 1 calc R
C14 C 0.80529(13) 0.33191(13) 0.10425(8) 0.0395(3) Uani 1 d .
H14 H 0.7995 0.2577 0.1355 0.047 Uiso 1 calc R
C15 C 0.80500(15) 0.03886(15) -0.11860(9) 0.0450(3) Uani 1 d .
H15 H 0.7972 0.0875 -0.1656 0.054 Uiso 1 calc R
C16 C 0.36594(15) 0.29954(16) 0.18411(10) 0.0501(4) Uani 1 d .
H16 H 0.3116 0.3732 0.1793 0.060 Uiso 1 calc R
C17 C 0.63148(14) 0.18234(13) -0.07176(8) 0.0403(3) Uani 1 d .
H17A H 0.5485 0.1477 -0.0997 0.048 Uiso 1 calc R
H17B H 0.6605 0.2504 -0.1049 0.048 Uiso 1 calc R
C18 C 0.99385(14) 0.39953(15) 0.20675(8) 0.0421(3) Uani 1 d .
H18 H 0.9785 0.3251 0.2357 0.050 Uiso 1 calc R
C19 C 0.88942(15) -0.06834(16) -0.10790(10) 0.0507(4) Uani 1 d .
H19 H 0.9377 -0.0911 -0.1476 0.061 Uiso 1 calc R
C20 C 1.09691(14) 0.48272(16) 0.23681(9) 0.0448(3) Uani 1 d .
H20 H 1.1493 0.4643 0.2858 0.054 Uiso 1 calc R
C21 C 0.36965(17) 0.21662(18) 0.24849(10) 0.0551(4) Uani 1 d .
H21 H 0.3181 0.2349 0.2873 0.066 Uiso 1 calc R
C22 C 0.47505(14) 0.31166(14) -0.00649(9) 0.0424(3) Uani 1 d .
H22A H 0.4778 0.3829 -0.0442 0.051 Uiso 1 calc R
H22B H 0.4084 0.2496 -0.0306 0.051 Uiso 1 calc R
C23 C 0.90205(15) -0.14145(16) -0.03828(9) 0.0485(4) Uani 1 d .
H23 H 0.9586 -0.2134 -0.0312 0.058 Uiso 1 calc R
C24 C 0.93857(15) 0.53745(15) 0.09249(9) 0.0502(4) Uani 1 d .
H24 H 0.8853 0.5575 0.0441 0.060 Uiso 1 calc R
C25 C 0.44973(16) 0.10570(16) 0.25601(9) 0.0497(4) Uani 1 d .
H25 H 0.4523 0.0500 0.2997 0.060 Uiso 1 calc R
C26 C 1.04272(16) 0.61969(15) 0.12235(10) 0.0540(4) Uani 1 d .
H26 H 1.0593 0.6938 0.0935 0.065 Uiso 1 calc R

loop_
_atom_site_aniso_label
_atom_site_aniso_U_11
_atom_site_aniso_U_22
_atom_site_aniso_U_33
_atom_site_aniso_U_23
_atom_site_aniso_U_13
_atom_site_aniso_U_12
N1 0.0352(5) 0.0299(5) 0.0381(6) 0.0025(4) 0.0028(4) -0.0011(4)
C2 0.0306(6) 0.0272(6) 0.0366(6) 0.0011(5) -0.0020(5) -0.0051(5)
O1 0.0537(6) 0.0356(5) 0.0619(7) 0.0070(5) 0.0118(5) 0.0102(4)
C4 0.0327(6) 0.0307(6) 0.0386(7) -0.0044(5) 0.0009(5) -0.0048(5)
C5 0.0313(6) 0.0333(6) 0.0386(7) -0.0030(5) 0.0025(5) -0.0062(5)
C6 0.0365(7) 0.0332(7) 0.0380(7) -0.0027(5) 0.0015(5) -0.0078(5)
C7 0.0358(7) 0.0338(7) 0.0389(7) -0.0030(5) 0.0051(5) -0.0037(5)
C8 0.0344(6) 0.0272(6) 0.0381(7) 0.0030(5) -0.0006(5) -0.0025(5)
C9 0.0413(7) 0.0375(7) 0.0381(7) -0.0039(5) -0.0001(5) -0.0021(5)
C10 0.0393(7) 0.0340(7) 0.0466(8) -0.0041(6) 0.0027(6) -0.0028(5)
C11 0.0393(7) 0.0272(6) 0.0442(7) 0.0036(5) 0.0034(6) -0.0049(5)
C12 0.0352(7) 0.0408(8) 0.0561(9) -0.0115(6) 0.0021(6) -0.0056(6)
C13 0.0388(7) 0.0383(7) 0.0458(8) 0.0020(6) 0.0028(6) 0.0002(6)
C14 0.0422(7) 0.0339(7) 0.0410(7) 0.0036(6) 0.0032(6) -0.0088(6)
C15 0.0511(8) 0.0442(8) 0.0397(7) -0.0020(6) 0.0073(6) -0.0104(6)
C16 0.0476(8) 0.0460(8) 0.0563(9) -0.0118(7) 0.0080(7) 0.0060(7)
C17 0.0459(7) 0.0364(7) 0.0359(7) 0.0034(5) -0.0012(6) -0.0040(6)
C18 0.0416(7) 0.0453(8) 0.0390(7) 0.0041(6) 0.0056(6) -0.0052(6)
C19 0.0491(8) 0.0527(9) 0.0531(9) -0.0113(7) 0.0168(7) -0.0040(7)
C20 0.0370(7) 0.0569(9) 0.0385(7) -0.0054(6) 0.0003(6) -0.0005(6)
C21 0.0556(9) 0.0646(10) 0.0471(9) -0.0154(8) 0.0141(7) -0.0004(8)
C22 0.0415(8) 0.0349(7) 0.0481(8) 0.0061(6) -0.0005(6) 0.0018(6)
C23 0.0415(8) 0.0464(8) 0.0574(9) -0.0058(7) 0.0077(7) 0.0044(6)
C24 0.0511(8) 0.0432(8) 0.0501(8) 0.0076(7) -0.0092(7) -0.0118(6)
C25 0.0578(9) 0.0536(9) 0.0373(7) -0.0039(6) 0.0065(6) -0.0039(7)
C26 0.0546(9) 0.0387(8) 0.0642(10) 0.0075(7) -0.0035(7) -0.0142(7)

loop_
_atom_type_symbol
_atom_type_description
_atom_type_scat_dispersion_real
_atom_type_scat_dispersion_imag
_atom_type_scat_source
C C 0.0033 0.0016 'International Tables Vol C Tables 4.2.6.8 and 6.1.1.4'
H H 0.0000 0.0000 'International Tables Vol C Tables 4.2.6.8 and 6.1.1.4'
N N 0.0061 0.0033 'International Tables Vol C Tables 4.2.6.8 and 6.1.1.4'
O O 0.0106 0.0060 'International Tables Vol C Tables 4.2.6.8 and 6.1.1.4'

loop_
_geom_angle_atom_site_label_1
_geom_angle_atom_site_label_2
_geom_angle_atom_site_label_3
_geom_angle
C2 N1 C5 118.59(11)
N1 C2 C4 119.54(11)
N1 C2 C8 124.82(12)
C4 C2 C8 115.61(11)
C10 O1 C22 114.21(11)
C9 C4 C2 121.62(12)
C10 C4 C2 120.37(12)
C10 C4 C9 118.00(12)
C6 C5 N1 122.35(12)
C13 C5 N1 117.58(12)
C13 C5 C6 119.96(12)
C5 C6 C17 118.36(12)
C15 C6 C5 118.79(13)
C15 C6 C17 122.65(13)
C18 C7 C14 119.06(12)
C18 C7 C24 117.79(12)
C24 C7 C14 123.15(12)
C2 C8 C17 109.46(11)
C2 C8 C22 108.33(11)
C11 C8 C2 110.66(10)
C11 C8 C17 110.99(11)
C11 C8 C22 109.86(11)
C22 C8 C17 107.44(11)
C25 C9 C4 121.40(14)
O1 C10 C4 122.75(12)
O1 C10 C16 116.44(13)
C16 C10 C4 120.81(14)
C14 C11 C8 126.76(12)
C20 C12 C26 119.55(13)
C23 C13 C5 120.48(14)
C11 C14 C7 127.70(13)
C19 C15 C6 120.84(14)
C21 C16 C10 119.93(14)
C6 C17 C8 112.11(11)
C20 C18 C7 121.29(13)
C23 C19 C15 120.17(14)
C12 C20 C18 120.14(13)
C16 C21 C25 120.58(14)
O1 C22 C8 113.00(11)
C13 C23 C19 119.76(14)
C26 C24 C7 120.75(14)
C9 C25 C21 119.27(15)
C12 C26 C24 120.48(14)

loop_
_geom_bond_atom_site_label_1
_geom_bond_atom_site_label_2
_geom_bond_distance
N1 C2 1.2852(17)
N1 C5 1.4219(17)
C2 C4 1.4760(19)
C2 C8 1.5238(18)
O1 C10 1.3772(18)
O1 C22 1.4324(18)
C4 C9 1.4001(19)
C4 C10 1.3959(19)
C5 C6 1.4018(19)
C5 C13 1.3922(19)
C6 C15 1.389(2)
C6 C17 1.497(2)
C7 C14 1.4797(18)
C7 C18 1.3904(19)
C7 C24 1.393(2)
C8 C11 1.5192(17)
C8 C17 1.5426(19)
C8 C22 1.5295(19)
C9 C25 1.381(2)
C10 C16 1.389(2)
C11 C14 1.3137(19)
C12 C20 1.375(2)
C12 C26 1.379(2)
C13 C23 1.382(2)
C15 C19 1.387(2)
C16 C21 1.375(2)
C18 C20 1.385(2)
C19 C23 1.383(2)
C21 C25 1.390(2)
C24 C26 1.386(2)
